data_7032521
loop_
_publ_author_name
'Behrle, Andrew C.'
'Levin, Jessica R.'
'Kim, Jee Eon'
'Drewett, Jonathan M.'
'Barnes, Charles L.'
'Schelter, Eric J.'
'Walensky, Justin R.'

_publ_section_title
;
 Stabilization of M(IV) = Ti, Zr, Hf, Ce, and Th using a selenium
 bis(phenolate) ligand.
;
_journal_issue 6
_journal_name_full 'Dalton transactions (Cambridge, England : 2003)'
_journal_page_first 2693
_journal_page_last 2702
_journal_paper_doi 10.1039/c4dt01798f
_journal_volume 44
_journal_year 2015
_chemical_formula_moiety '(C56 H80 O4 Se2 Ti), (C7 H8)'
_chemical_formula_sum 'C63 H88 O4 Se2 Ti'
_chemical_formula_weight 1115.15
_space_group_IT_number 2
_symmetry_cell_setting triclinic
_symmetry_Int_Tables_number 2
_symmetry_space_group_name_Hall '-P 1'
_symmetry_space_group_name_H-M 'P -1'
_atom_sites_solution_hydrogens geom
_atom_sites_solution_primary direct
_atom_sites_solution_secondary difmap
_audit_creation_method SHELXL-97
_cell_angle_alpha 92.097(2)
_cell_angle_beta 94.557(2)
_cell_angle_gamma 101.358(2)
_cell_formula_units_Z 2
_cell_length_a 13.523(3)
_cell_length_b 14.612(3)
_cell_length_c 15.959(3)
_cell_measurement_reflns_used 9904
_cell_measurement_temperature 173(2)
_cell_measurement_theta_max 26.9
_cell_measurement_theta_min 2.2
_cell_volume 3077.5(11)
_computing_cell_refinement 'APEX2 (Bruker AXS, 2008)'
_computing_data_collection 'APEX2 (Bruker AXS, 2008)'
_computing_data_reduction 'APEX2 (Bruker AXS, 2008)'
_computing_molecular_graphics 'X-SEED, Barbour, 2001'
_computing_publication_material 'CIFTAB (Sheldrick, 1997)'
_computing_structure_refinement 'SHELXL-97 (Sheldrick, 1997)'
_computing_structure_solution 'SHELXS-97 (Sheldrick, 1997)'
_diffrn_ambient_temperature 173(2)
_diffrn_measured_fraction_theta_full 0.985
_diffrn_measured_fraction_theta_max 0.985
_diffrn_measurement_device_type 'Bruker APEXII CCD area detector'
_diffrn_measurement_method 'omega scans'
_diffrn_radiation_monochromator graphite
_diffrn_radiation_type MoK\a
_diffrn_radiation_wavelength 0.71073
_diffrn_reflns_av_R_equivalents 0.0313
_diffrn_reflns_av_sigmaI/netI 0.0413
_diffrn_reflns_limit_h_max 17
_diffrn_reflns_limit_h_min -17
_diffrn_reflns_limit_k_max 18
_diffrn_reflns_limit_k_min -18
_diffrn_reflns_limit_l_max 20
_diffrn_reflns_limit_l_min -20
_diffrn_reflns_number 36293
_diffrn_reflns_theta_full 27.47
_diffrn_reflns_theta_max 27.47
_diffrn_reflns_theta_min 1.54
_diffrn_source 'fine-focus sealed tube'
_diffrn_standards_decay_% 0.0
_exptl_absorpt_coefficient_mu 1.364
_exptl_absorpt_correction_T_max 0.88
_exptl_absorpt_correction_T_min 0.76
_exptl_absorpt_correction_type multi-scan
_exptl_absorpt_process_details
;
 Data were corrected for decay and absorption using the program SADABS 
 (Sheldrick, G. M. (2003). SADABS. Version 2.10. University of
 G\"ottingen, Germany).
;
_exptl_crystal_colour Orange
_exptl_crystal_density_diffrn 1.203
_exptl_crystal_density_method 'not measured'
_exptl_crystal_description Prism
_exptl_crystal_F_000 1176
_exptl_crystal_size_max 0.13
_exptl_crystal_size_mid 0.10
_exptl_crystal_size_min 0.10
_refine_diff_density_max 0.362
_refine_diff_density_min -0.333
_refine_diff_density_rms 0.054
_refine_ls_extinction_method none
_refine_ls_goodness_of_fit_ref 1.039
_refine_ls_hydrogen_treatment constr
_refine_ls_matrix_type full
_refine_ls_number_parameters 656
_refine_ls_number_reflns 13900
_refine_ls_number_restraints 0
_refine_ls_restrained_S_all 1.039
_refine_ls_R_factor_all 0.0451
_refine_ls_R_factor_gt 0.0317
_refine_ls_shift/su_max 0.001
_refine_ls_shift/su_mean 0.000
_refine_ls_structure_factor_coef Fsqd
_refine_ls_weighting_details 'calc w=1/[\s^2^(Fo^2^)+(0.0345P)^2^+0.5747P] where P=(Fo^2^+2Fc^2^)/3'
_refine_ls_weighting_scheme calc
_refine_ls_wR_factor_gt 0.0741
_refine_ls_wR_factor_ref 0.0789
_reflns_number_gt 11188
_reflns_number_total 13900
_reflns_threshold_expression >2sigma(I)
_cod_data_source_file c4dt01798f2.cif
_cod_data_source_block Ti[ArOSeO]2_Ar=2,4-tBu2C6H2
_cod_depositor_comments 'Adding full bibliography for 7032518--7032522.cif.'
_cod_original_cell_volume 3077.4(10)
_cod_database_code 7032521

loop_
_symmetry_equiv_pos_as_xyz
'x, y, z'
'-x, -y, -z'

loop_
_atom_site_label
_atom_site_type_symbol
_atom_site_fract_x
_atom_site_fract_y
_atom_site_fract_z
_atom_site_U_iso_or_equiv
_atom_site_adp_type
_atom_site_occupancy
_atom_site_symmetry_multiplicity
_atom_site_calc_flag
_atom_site_refinement_flags
Se2 Se 0.447218(14) 0.153642(13) 0.105957(12) 0.02546(5) Uani 1 1 d .
Se1 Se 0.100726(13) 0.048787(12) 0.195920(11) 0.02277(5) Uani 1 1 d .
Ti1 Ti 0.29594(2) 0.17113(2) 0.22997(2) 0.02029(7) Uani 1 1 d .
C17 C -0.03261(13) 0.06265(13) 0.32664(12) 0.0238(4) Uani 1 1 d .
H17 H -0.0750 0.0090 0.2983 0.029 Uiso 1 1 calc R
O4 O 0.41587(9) 0.24529(9) 0.27148(8) 0.0248(3) Uani 1 1 d .
O2 O 0.21666(9) 0.20953(9) 0.30764(8) 0.0250(3) Uani 1 1 d .
O3 O 0.25755(9) 0.22244(9) 0.13137(8) 0.0254(3) Uani 1 1 d .
O1 O 0.31551(9) 0.05358(9) 0.25683(8) 0.0279(3) Uani 1 1 d .
C45 C 0.64856(13) 0.24784(13) 0.16915(12) 0.0261(4) Uani 1 1 d .
H45 H 0.6683 0.2244 0.1181 0.031 Uiso 1 1 calc R
C2 C 0.15794(14) -0.05259(12) 0.23698(11) 0.0235(4) Uani 1 1 d .
C30 C 0.39526(13) 0.24786(12) 0.04572(11) 0.0242(4) Uani 1 1 d .
C6 C 0.30976(14) -0.10846(13) 0.28330(11) 0.0267(4) Uani 1 1 d .
C1 C 0.26182(14) -0.03449(12) 0.25926(11) 0.0238(4) Uani 1 1 d .
C46 C 0.72133(14) 0.29934(13) 0.22797(13) 0.0272(4) Uani 1 1 d .
C15 C 0.12475(13) 0.17887(13) 0.33673(11) 0.0232(4) Uani 1 1 d .
C16 C 0.06053(13) 0.10001(12) 0.29734(11) 0.0230(4) Uani 1 1 d .
C20 C 0.09325(14) 0.22516(13) 0.40562(12) 0.0284(4) Uani 1 1 d .
C43 C 0.51600(13) 0.26346(12) 0.25962(12) 0.0229(4) Uani 1 1 d .
C31 C 0.44318(15) 0.29100(13) -0.02067(12) 0.0290(4) Uani 1 1 d .
H31 H 0.5048 0.2756 -0.0356 0.035 Uiso 1 1 calc R
C18 C -0.06328(14) 0.10361(13) 0.39686(12) 0.0271(4) Uani 1 1 d .
C3 C 0.09927(15) -0.14203(13) 0.23714(12) 0.0270(4) Uani 1 1 d .
H3 H 0.0285 -0.1524 0.2215 0.032 Uiso 1 1 calc R
C34 C 0.25957(14) 0.33331(13) 0.02419(12) 0.0254(4) Uani 1 1 d .
C29 C 0.30408(14) 0.26788(12) 0.06846(11) 0.0237(4) Uani 1 1 d .
C32 C 0.40182(15) 0.35629(13) -0.06522(12) 0.0301(4) Uani 1 1 d .
C44 C 0.54693(13) 0.23032(12) 0.18455(11) 0.0231(4) Uani 1 1 d .
C4 C 0.14367(16) -0.21615(13) 0.26000(12) 0.0307(4) Uani 1 1 d .
C19 C 0.00013(14) 0.18469(14) 0.43352(12) 0.0302(4) Uani 1 1 d .
H19 H -0.0216 0.2143 0.4807 0.036 Uiso 1 1 calc R
C48 C 0.58787(14) 0.31461(12) 0.32064(12) 0.0257(4) Uani 1 1 d .
C47 C 0.68903(14) 0.33105(13) 0.30173(13) 0.0283(4) Uani 1 1 d .
H47 H 0.7387 0.3663 0.3422 0.034 Uiso 1 1 calc R
C41 C 0.07516(15) 0.26604(15) 0.02637(14) 0.0356(5) Uani 1 1 d .
H41A H 0.0717 0.2483 -0.0338 0.053 Uiso 1 1 calc R
H41B H 0.0096 0.2786 0.0402 0.053 Uiso 1 1 calc R
H41C H 0.0915 0.2149 0.0594 0.053 Uiso 1 1 calc R
C5 C 0.24822(16) -0.19640(13) 0.28227(12) 0.0312(4) Uani 1 1 d .
H5 H 0.2792 -0.2470 0.2978 0.037 Uiso 1 1 calc R
C33 C 0.31115(15) 0.37548(13) -0.04105(12) 0.0298(4) Uani 1 1 d .
H33 H 0.2824 0.4203 -0.0710 0.036 Uiso 1 1 calc R
C40 C 0.16319(16) 0.38467(15) 0.14136(13) 0.0379(5) Uani 1 1 d .
H40A H 0.1709 0.3317 0.1755 0.057 Uiso 1 1 calc R
H40B H 0.1008 0.4054 0.1532 0.057 Uiso 1 1 calc R
H40C H 0.2213 0.4362 0.1552 0.057 Uiso 1 1 calc R
C42 C 0.12791(17) 0.43385(16) -0.00272(15) 0.0425(5) Uani 1 1 d .
H42A H 0.1801 0.4907 0.0092 0.064 Uiso 1 1 calc R
H42B H 0.0630 0.4454 0.0137 0.064 Uiso 1 1 calc R
H42C H 0.1217 0.4163 -0.0631 0.064 Uiso 1 1 calc R
C39 C 0.15765(14) 0.35433(13) 0.04719(12) 0.0293(4) Uani 1 1 d .
C25 C 0.15912(15) 0.31470(15) 0.44941(13) 0.0353(5) Uani 1 1 d .
C11 C 0.42440(15) -0.09096(14) 0.30833(13) 0.0319(4) Uani 1 1 d .
C7 C 0.08295(18) -0.31669(14) 0.25807(16) 0.0439(6) Uani 1 1 d .
C53 C 0.55763(15) 0.34830(14) 0.40482(13) 0.0334(5) Uani 1 1 d .
C27 C 0.18837(17) 0.38885(15) 0.38579(15) 0.0411(5) Uani 1 1 d .
H27A H 0.2279 0.4460 0.4153 0.062 Uiso 1 1 calc R
H27B H 0.1269 0.4025 0.3564 0.062 Uiso 1 1 calc R
H27C H 0.2291 0.3655 0.3448 0.062 Uiso 1 1 calc R
C13 C 0.45219(17) -0.02006(17) 0.38403(15) 0.0461(6) Uani 1 1 d .
H13A H 0.4139 -0.0436 0.4311 0.069 Uiso 1 1 calc R
H13B H 0.4355 0.0397 0.3685 0.069 Uiso 1 1 calc R
H13C H 0.5249 -0.0110 0.4008 0.069 Uiso 1 1 calc R
C14 C 0.45816(18) -0.18077(16) 0.33371(16) 0.0481(6) Uani 1 1 d .
H14A H 0.4419 -0.2274 0.2864 0.072 Uiso 1 1 calc R
H14B H 0.4229 -0.2051 0.3820 0.072 Uiso 1 1 calc R
H14C H 0.5314 -0.1673 0.3490 0.072 Uiso 1 1 calc R
C21 C -0.16363(14) 0.06472(14) 0.43429(13) 0.0322(5) Uani 1 1 d .
C49 C 0.83299(14) 0.31915(15) 0.20899(14) 0.0335(5) Uani 1 1 d .
C55 C 0.48288(16) 0.41435(14) 0.39023(14) 0.0389(5) Uani 1 1 d .
H55A H 0.5158 0.4696 0.3626 0.058 Uiso 1 1 calc R
H55B H 0.4620 0.4337 0.4444 0.058 Uiso 1 1 calc R
H55C H 0.4232 0.3817 0.3544 0.058 Uiso 1 1 calc R
C35 C 0.45017(17) 0.40341(15) -0.14093(13) 0.0387(5) Uani 1 1 d .
C56 C 0.50897(18) 0.26267(16) 0.45137(13) 0.0418(5) Uani 1 1 d .
H56A H 0.4503 0.2269 0.4163 0.063 Uiso 1 1 calc R
H56B H 0.4871 0.2836 0.5047 0.063 Uiso 1 1 calc R
H56C H 0.5586 0.2230 0.4627 0.063 Uiso 1 1 calc R
C23 C -0.14167(18) 0.0413(2) 0.52590(15) 0.0547(7) Uani 1 1 d .
H23A H -0.2056 0.0171 0.5498 0.082 Uiso 1 1 calc R
H23B H -0.1060 0.0979 0.5586 0.082 Uiso 1 1 calc R
H23C H -0.0994 -0.0060 0.5278 0.082 Uiso 1 1 calc R
C22 C -0.22199(18) -0.02316(18) 0.38608(18) 0.0578(7) Uani 1 1 d .
H22A H -0.2396 -0.0088 0.3279 0.087 Uiso 1 1 calc R
H22B H -0.2841 -0.0467 0.4129 0.087 Uiso 1 1 calc R
H22C H -0.1801 -0.0708 0.3862 0.087 Uiso 1 1 calc R
C52 C 0.84246(17) 0.37697(18) 0.13151(17) 0.0523(7) Uani 1 1 d .
H52A H 0.9133 0.3908 0.1185 0.078 Uiso 1 1 calc R
H52B H 0.8198 0.4356 0.1426 0.078 Uiso 1 1 calc R
H52C H 0.8004 0.3417 0.0836 0.078 Uiso 1 1 calc R
C26 C 0.25479(17) 0.28963(17) 0.49398(14) 0.0466(6) Uani 1 1 d .
H26A H 0.2919 0.2623 0.4525 0.070 Uiso 1 1 calc R
H26B H 0.2352 0.2443 0.5365 0.070 Uiso 1 1 calc R
H26C H 0.2981 0.3463 0.5213 0.070 Uiso 1 1 calc R
C51 C 0.86721(16) 0.22697(16) 0.19245(15) 0.0428(6) Uani 1 1 d .
H51A H 0.8265 0.1927 0.1434 0.064 Uiso 1 1 calc R
H51B H 0.8582 0.1892 0.2418 0.064 Uiso 1 1 calc R
H51C H 0.9388 0.2399 0.1816 0.064 Uiso 1 1 calc R
C8 C -0.03089(18) -0.32108(16) 0.24827(17) 0.0519(6) Uani 1 1 d .
H8A H -0.0495 -0.2823 0.2935 0.078 Uiso 1 1 calc R
H8B H -0.0666 -0.3859 0.2514 0.078 Uiso 1 1 calc R
H8C H -0.0498 -0.2979 0.1937 0.078 Uiso 1 1 calc R
C50 C 0.90193(16) 0.37342(19) 0.28245(17) 0.0557(7) Uani 1 1 d .
H50A H 0.9724 0.3841 0.2684 0.084 Uiso 1 1 calc R
H50B H 0.8951 0.3373 0.3329 0.084 Uiso 1 1 calc R
H50C H 0.8824 0.4337 0.2931 0.084 Uiso 1 1 calc R
C12 C 0.48254(17) -0.05521(19) 0.23358(15) 0.0496(6) Uani 1 1 d .
H12A H 0.5555 -0.0454 0.2496 0.074 Uiso 1 1 calc R
H12B H 0.4650 0.0040 0.2174 0.074 Uiso 1 1 calc R
H12C H 0.4644 -0.1014 0.1859 0.074 Uiso 1 1 calc R
C37 C 0.4520(2) 0.50884(17) -0.13547(16) 0.0569(7) Uani 1 1 d .
H37A H 0.4852 0.5380 -0.1830 0.085 Uiso 1 1 calc R
H37B H 0.4894 0.5366 -0.0825 0.085 Uiso 1 1 calc R
H37C H 0.3824 0.5193 -0.1374 0.085 Uiso 1 1 calc R
C24 C -0.23028(17) 0.13829(18) 0.43202(18) 0.0561(7) Uani 1 1 d .
H24A H -0.2460 0.1525 0.3735 0.084 Uiso 1 1 calc R
H24B H -0.1941 0.1953 0.4638 0.084 Uiso 1 1 calc R
H24C H -0.2933 0.1141 0.4573 0.084 Uiso 1 1 calc R
C28 C 0.1036(2) 0.3580(2) 0.51581(18) 0.0668(9) Uani 1 1 d .
H28A H 0.0862 0.3133 0.5593 0.100 Uiso 1 1 calc R
H28B H 0.0415 0.3731 0.4890 0.100 Uiso 1 1 calc R
H28C H 0.1474 0.4151 0.5416 0.100 Uiso 1 1 calc R
C54 C 0.64878(18) 0.4014(2) 0.46226(16) 0.0602(8) Uani 1 1 d .
H54A H 0.6974 0.3606 0.4731 0.090 Uiso 1 1 calc R
H54B H 0.6258 0.4206 0.5157 0.090 Uiso 1 1 calc R
H54C H 0.6814 0.4569 0.4347 0.090 Uiso 1 1 calc R
C62 C 0.3208(2) 0.0003(2) -0.05531(17) 0.0603(8) Uani 1 1 d .
H62 H 0.3800 0.0251 -0.0818 0.072 Uiso 1 1 calc R
C36 C 0.5588(2) 0.3911(2) -0.14481(17) 0.0624(8) Uani 1 1 d .
H36A H 0.5600 0.3244 -0.1513 0.094 Uiso 1 1 calc R
H36B H 0.5991 0.4178 -0.0927 0.094 Uiso 1 1 calc R
H36C H 0.5874 0.4232 -0.1929 0.094 Uiso 1 1 calc R
C58 C 0.1477(2) -0.0061(2) -0.03485(17) 0.0573(7) Uani 1 1 d .
H58 H 0.0860 0.0150 -0.0455 0.069 Uiso 1 1 calc R
C9 C 0.1086(2) -0.36273(18) 0.3401(2) 0.0683(8) Uani 1 1 d .
H9A H 0.1801 -0.3673 0.3443 0.102 Uiso 1 1 calc R
H9B H 0.0662 -0.4255 0.3399 0.102 Uiso 1 1 calc R
H9C H 0.0956 -0.3247 0.3884 0.102 Uiso 1 1 calc R
C38 C 0.3872(2) 0.35840(19) -0.22116(14) 0.0616(8) Uani 1 1 d .
H38A H 0.4198 0.3835 -0.2705 0.092 Uiso 1 1 calc R
H38B H 0.3192 0.3723 -0.2222 0.092 Uiso 1 1 calc R
H38C H 0.3825 0.2906 -0.2222 0.092 Uiso 1 1 calc R
C63 C 0.2315(2) 0.03360(19) -0.07445(17) 0.0582(7) Uani 1 1 d .
C59 C 0.1526(2) -0.0751(2) 0.01926(17) 0.0597(7) Uani 1 1 d .
H59 H 0.0931 -0.1024 0.0444 0.072 Uiso 1 1 calc R
C60 C 0.2412(2) -0.1072(2) 0.03922(18) 0.0664(8) Uani 1 1 d .
H60 H 0.2435 -0.1548 0.0779 0.080 Uiso 1 1 calc R
C61 C 0.3234(2) -0.0683(2) 0.00174(19) 0.0671(8) Uani 1 1 d .
H61 H 0.3852 -0.0885 0.0148 0.080 Uiso 1 1 calc R
C10 C 0.1108(2) -0.37112(18) 0.1824(2) 0.0743(9) Uani 1 1 d .
H10A H 0.0984 -0.3390 0.1309 0.111 Uiso 1 1 calc R
H10B H 0.0692 -0.4344 0.1776 0.111 Uiso 1 1 calc R
H10C H 0.1825 -0.3747 0.1902 0.111 Uiso 1 1 calc R
C64 C 0.2270(3) 0.1088(2) -0.1338(2) 0.0885(11) Uani 1 1 d .
H64A H 0.1607 0.0965 -0.1663 0.133 Uiso 1 1 calc R
H64B H 0.2803 0.1104 -0.1722 0.133 Uiso 1 1 calc R
H64C H 0.2370 0.1691 -0.1021 0.133 Uiso 1 1 calc R

loop_
_atom_site_aniso_label
_atom_site_aniso_U_11
_atom_site_aniso_U_22
_atom_site_aniso_U_33
_atom_site_aniso_U_23
_atom_site_aniso_U_13
_atom_site_aniso_U_12
Se2 0.02451(10) 0.02499(10) 0.02674(10) -0.00210(7) 0.00135(7) 0.00562(8)
Se1 0.02208(10) 0.02228(10) 0.02389(10) 0.00108(7) 0.00195(7) 0.00438(7)
Ti1 0.01831(16) 0.02036(16) 0.02175(17) 0.00100(12) 0.00359(12) 0.00209(12)
C17 0.0202(9) 0.0226(9) 0.0282(10) 0.0056(7) 0.0030(7) 0.0025(7)
O4 0.0189(6) 0.0270(7) 0.0269(7) -0.0037(5) 0.0053(5) 0.0009(5)
O2 0.0211(6) 0.0263(7) 0.0265(7) -0.0004(5) 0.0070(5) 0.0003(5)
O3 0.0229(7) 0.0291(7) 0.0260(7) 0.0089(5) 0.0068(5) 0.0063(5)
O1 0.0228(7) 0.0242(7) 0.0367(8) 0.0061(6) 0.0029(6) 0.0040(5)
C45 0.0235(10) 0.0281(10) 0.0285(10) 0.0045(8) 0.0073(8) 0.0072(8)
C2 0.0275(10) 0.0209(9) 0.0231(9) 0.0012(7) 0.0050(7) 0.0062(7)
C30 0.0239(9) 0.0243(9) 0.0236(9) 0.0002(7) 0.0016(7) 0.0032(7)
C6 0.0317(10) 0.0284(10) 0.0218(9) 0.0017(8) 0.0048(8) 0.0097(8)
C1 0.0271(10) 0.0214(9) 0.0234(9) 0.0019(7) 0.0047(7) 0.0052(7)
C46 0.0210(9) 0.0242(10) 0.0372(11) 0.0088(8) 0.0052(8) 0.0040(8)
C15 0.0202(9) 0.0258(9) 0.0244(9) 0.0041(7) 0.0046(7) 0.0048(7)
C16 0.0220(9) 0.0232(9) 0.0254(9) 0.0030(7) 0.0037(7) 0.0072(7)
C20 0.0254(10) 0.0308(10) 0.0289(10) -0.0008(8) 0.0050(8) 0.0043(8)
C43 0.0185(9) 0.0210(9) 0.0291(10) 0.0026(7) 0.0039(7) 0.0027(7)
C31 0.0285(10) 0.0311(10) 0.0259(10) -0.0036(8) 0.0082(8) 0.0012(8)
C18 0.0204(9) 0.0328(11) 0.0300(10) 0.0103(8) 0.0057(8) 0.0073(8)
C3 0.0290(10) 0.0239(10) 0.0273(10) -0.0016(8) 0.0058(8) 0.0026(8)
C34 0.0274(10) 0.0231(9) 0.0250(10) 0.0023(7) 0.0012(8) 0.0032(8)
C29 0.0248(9) 0.0237(9) 0.0213(9) 0.0010(7) 0.0035(7) 0.0012(7)
C32 0.0345(11) 0.0280(10) 0.0253(10) 0.0024(8) 0.0064(8) -0.0015(8)
C44 0.0226(9) 0.0201(9) 0.0258(10) 0.0003(7) 0.0005(7) 0.0035(7)
C4 0.0403(12) 0.0214(10) 0.0302(11) 0.0009(8) 0.0079(9) 0.0040(8)
C19 0.0269(10) 0.0370(11) 0.0284(10) -0.0003(8) 0.0086(8) 0.0086(9)
C48 0.0241(9) 0.0223(9) 0.0300(10) -0.0002(8) 0.0023(8) 0.0036(7)
C47 0.0200(9) 0.0245(10) 0.0378(11) 0.0009(8) -0.0021(8) -0.0001(7)
C41 0.0272(11) 0.0393(12) 0.0410(12) 0.0084(10) 0.0043(9) 0.0068(9)
C5 0.0439(12) 0.0232(10) 0.0293(11) 0.0036(8) 0.0062(9) 0.0125(9)
C33 0.0345(11) 0.0260(10) 0.0280(10) 0.0054(8) 0.0038(8) 0.0028(8)
C40 0.0394(12) 0.0406(12) 0.0389(12) 0.0030(10) 0.0102(10) 0.0172(10)
C42 0.0439(13) 0.0414(13) 0.0484(14) 0.0159(11) 0.0091(11) 0.0194(11)
C39 0.0285(10) 0.0286(10) 0.0327(11) 0.0067(8) 0.0048(8) 0.0082(8)
C25 0.0282(11) 0.0397(12) 0.0347(11) -0.0130(9) 0.0084(9) -0.0005(9)
C11 0.0318(11) 0.0371(11) 0.0303(11) 0.0045(9) 0.0016(8) 0.0155(9)
C7 0.0508(14) 0.0202(10) 0.0596(15) 0.0030(10) 0.0075(12) 0.0033(10)
C53 0.0258(10) 0.0389(12) 0.0337(11) -0.0110(9) -0.0021(8) 0.0063(9)
C27 0.0366(12) 0.0304(11) 0.0534(14) -0.0085(10) 0.0008(10) 0.0028(9)
C13 0.0352(12) 0.0556(15) 0.0473(14) -0.0080(11) -0.0074(10) 0.0151(11)
C14 0.0471(14) 0.0493(14) 0.0539(15) 0.0096(12) -0.0036(12) 0.0258(12)
C21 0.0237(10) 0.0372(11) 0.0371(12) 0.0087(9) 0.0110(8) 0.0054(8)
C49 0.0189(10) 0.0379(12) 0.0446(13) 0.0127(9) 0.0053(9) 0.0049(8)
C55 0.0404(12) 0.0304(11) 0.0456(13) -0.0092(10) 0.0090(10) 0.0066(9)
C35 0.0467(13) 0.0381(12) 0.0296(11) 0.0075(9) 0.0131(10) -0.0008(10)
C56 0.0488(14) 0.0549(14) 0.0275(11) 0.0050(10) 0.0075(10) 0.0221(11)
C23 0.0412(14) 0.0778(19) 0.0478(15) 0.0256(13) 0.0169(11) 0.0087(13)
C22 0.0367(13) 0.0576(16) 0.0734(19) -0.0021(14) 0.0247(13) -0.0110(12)
C52 0.0314(12) 0.0609(16) 0.0700(17) 0.0371(14) 0.0185(12) 0.0108(11)
C26 0.0415(13) 0.0543(15) 0.0365(13) 0.0000(11) -0.0032(10) -0.0057(11)
C51 0.0281(11) 0.0533(14) 0.0540(14) 0.0189(11) 0.0138(10) 0.0181(10)
C8 0.0522(15) 0.0289(12) 0.0679(17) 0.0062(11) 0.0043(13) -0.0081(11)
C50 0.0236(12) 0.0689(18) 0.0684(18) -0.0035(14) 0.0051(11) -0.0045(11)
C12 0.0333(12) 0.0715(17) 0.0521(15) 0.0218(13) 0.0115(11) 0.0237(12)
C37 0.0808(19) 0.0432(14) 0.0469(15) 0.0168(12) 0.0258(14) 0.0018(13)
C24 0.0317(13) 0.0626(17) 0.083(2) 0.0273(14) 0.0249(13) 0.0184(12)
C28 0.0544(16) 0.0665(18) 0.0701(19) -0.0395(15) 0.0270(14) -0.0113(14)
C54 0.0368(13) 0.082(2) 0.0541(16) -0.0352(14) -0.0052(12) 0.0049(13)
C62 0.0404(15) 0.081(2) 0.0491(16) -0.0251(15) 0.0106(12) -0.0092(14)
C36 0.0578(17) 0.0747(19) 0.0573(17) 0.0224(15) 0.0325(14) 0.0049(14)
C58 0.0446(15) 0.079(2) 0.0461(15) -0.0200(14) 0.0034(12) 0.0116(14)
C9 0.0636(18) 0.0424(15) 0.096(2) 0.0341(15) 0.0028(16) 0.0002(13)
C38 0.081(2) 0.0674(18) 0.0271(13) 0.0063(12) 0.0124(13) -0.0117(15)
C63 0.0648(18) 0.0554(17) 0.0458(15) -0.0181(13) -0.0011(13) -0.0028(14)
C59 0.0507(16) 0.0698(19) 0.0509(16) -0.0200(14) 0.0080(13) -0.0042(14)
C60 0.077(2) 0.0651(19) 0.0507(17) -0.0170(14) 0.0030(15) 0.0044(16)
C61 0.0615(19) 0.082(2) 0.0571(18) -0.0238(16) -0.0010(15) 0.0209(17)
C10 0.080(2) 0.0333(14) 0.105(3) -0.0283(15) 0.0200(18) 0.0009(14)
C64 0.115(3) 0.074(2) 0.064(2) -0.0119(18) -0.007(2) -0.003(2)

loop_
_atom_type_symbol
_atom_type_description
_atom_type_scat_dispersion_real
_atom_type_scat_dispersion_imag
_atom_type_scat_source
C C 0.0033 0.0016 'International Tables Vol C Tables 4.2.6.8 and 6.1.1.4'
H H 0.0000 0.0000 'International Tables Vol C Tables 4.2.6.8 and 6.1.1.4'
O O 0.0106 0.0060 'International Tables Vol C Tables 4.2.6.8 and 6.1.1.4'
Se Se -0.0929 2.2259 'International Tables Vol C Tables 4.2.6.8 and 6.1.1.4'
Ti Ti 0.2776 0.4457 'International Tables Vol C Tables 4.2.6.8 and 6.1.1.4'

loop_
_geom_angle_atom_site_label_1
_geom_angle_atom_site_label_2
_geom_angle_atom_site_label_3
_geom_angle
C44 Se2 C30 100.52(8)
C44 Se2 Ti1 87.08(6)
C30 Se2 Ti1 86.61(6)
C2 Se1 C16 101.66(8)
C2 Se1 Ti1 89.34(6)
C16 Se1 Ti1 88.47(5)
O4 Ti1 O2 97.28(6)
O4 Ti1 O3 105.94(6)
O2 Ti1 O3 104.31(6)
O4 Ti1 O1 101.99(6)
O2 Ti1 O1 107.56(6)
O3 Ti1 O1 134.00(6)
O4 Ti1 Se1 169.62(4)
O2 Ti1 Se1 75.01(4)
O3 Ti1 Se1 82.97(4)
O1 Ti1 Se1 74.38(4)
O4 Ti1 Se2 72.91(4)
O2 Ti1 Se2 167.26(4)
O3 Ti1 Se2 71.63(4)
O1 Ti1 Se2 82.86(4)
Se1 Ti1 Se2 115.684(16)
C18 C17 C16 120.00(17)
C43 O4 Ti1 141.53(11)
C15 O2 Ti1 138.33(11)
C29 O3 Ti1 137.01(11)
C1 O1 Ti1 139.62(12)
C46 C45 C44 120.37(17)
C3 C2 C1 121.74(17)
C3 C2 Se1 120.87(14)
C1 C2 Se1 117.14(13)
C31 C30 C29 121.13(17)
C31 C30 Se2 121.82(14)
C29 C30 Se2 116.96(13)
C5 C6 C1 116.46(17)
C5 C6 C11 122.47(17)
C1 C6 C11 121.07(17)
O1 C1 C2 119.30(16)
O1 C1 C6 121.00(16)
C2 C1 C6 119.70(16)
C47 C46 C45 117.66(17)
C47 C46 C49 122.88(18)
C45 C46 C49 119.46(18)
O2 C15 C16 119.18(16)
O2 C15 C20 121.35(16)
C16 C15 C20 119.46(16)
C15 C16 C17 121.86(17)
C15 C16 Se1 117.44(13)
C17 C16 Se1 120.58(14)
C19 C20 C15 116.67(17)
C19 C20 C25 121.54(17)
C15 C20 C25 121.78(16)
O4 C43 C48 121.22(16)
O4 C43 C44 118.78(16)
C48 C43 C44 120.00(16)
C32 C31 C30 120.60(18)
C17 C18 C19 117.35(17)
C17 C18 C21 122.93(17)
C19 C18 C21 119.72(17)
C4 C3 C2 120.14(18)
C33 C34 C29 116.89(17)
C33 C34 C39 122.74(17)
C29 C34 C39 120.35(16)
O3 C29 C30 119.75(16)
O3 C29 C34 120.44(16)
C30 C29 C34 119.78(16)
C31 C32 C33 117.20(17)
C31 C32 C35 122.46(18)
C33 C32 C35 120.28(18)
C45 C44 C43 120.92(17)
C45 C44 Se2 120.36(14)
C43 C44 Se2 118.62(13)
C3 C4 C5 117.19(17)
C3 C4 C7 122.13(19)
C5 C4 C7 120.65(18)
C20 C19 C18 124.51(18)
C47 C48 C43 116.82(17)
C47 C48 C53 121.64(17)
C43 C48 C53 121.52(16)
C46 C47 C48 124.22(18)
C6 C5 C4 124.77(18)
C32 C33 C34 124.38(18)
C42 C39 C41 108.25(17)
C42 C39 C34 111.82(16)
C41 C39 C34 108.59(15)
C42 C39 C40 107.03(17)
C41 C39 C40 110.40(17)
C34 C39 C40 110.72(16)
C27 C25 C28 107.1(2)
C27 C25 C20 110.89(17)
C28 C25 C20 111.92(17)
C27 C25 C26 110.24(18)
C28 C25 C26 108.1(2)
C20 C25 C26 108.55(18)
C14 C11 C12 107.39(18)
C14 C11 C13 107.54(17)
C12 C11 C13 110.4(2)
C14 C11 C6 111.50(18)
C12 C11 C6 109.91(16)
C13 C11 C6 110.00(16)
C8 C7 C4 112.27(18)
C8 C7 C10 108.1(2)
C4 C7 C10 108.16(19)
C8 C7 C9 108.2(2)
C4 C7 C9 110.08(19)
C10 C7 C9 110.1(2)
C48 C53 C54 112.49(17)
C48 C53 C55 110.11(17)
C54 C53 C55 107.75(18)
C48 C53 C56 108.77(16)
C54 C53 C56 107.24(19)
C55 C53 C56 110.45(17)
C22 C21 C24 108.3(2)
C22 C21 C23 108.3(2)
C24 C21 C23 109.0(2)
C22 C21 C18 112.06(17)
C24 C21 C18 109.60(17)
C23 C21 C18 109.50(17)
C52 C49 C51 110.10(19)
C52 C49 C50 108.95(19)
C51 C49 C50 108.17(18)
C52 C49 C46 108.12(16)
C51 C49 C46 109.74(16)
C50 C49 C46 111.75(18)
C36 C35 C38 109.0(2)
C36 C35 C37 107.4(2)
C38 C35 C37 110.0(2)
C36 C35 C32 111.90(19)
C38 C35 C32 107.94(17)
C37 C35 C32 110.65(18)
C61 C62 C63 120.7(3)
C59 C58 C63 120.6(3)
C58 C63 C62 117.0(3)
C58 C63 C64 121.1(3)
C62 C63 C64 121.9(3)
C58 C59 C60 122.4(3)
C61 C60 C59 117.4(3)
C60 C61 C62 121.9(3)

loop_
_geom_bond_atom_site_label_1
_geom_bond_atom_site_label_2
_geom_bond_distance
Se2 C44 1.9183(18)
Se2 C30 1.9194(18)
Se2 Ti1 2.9965(5)
Se1 C2 1.9141(18)
Se1 C16 1.9201(18)
Se1 Ti1 2.8813(5)
Ti1 O4 1.8243(12)
Ti1 O2 1.8434(13)
Ti1 O3 1.8486(13)
Ti1 O1 1.8489(13)
C17 C18 1.381(3)
C17 C16 1.394(2)
O4 C43 1.357(2)
O2 C15 1.360(2)
O3 C29 1.353(2)
O1 C1 1.351(2)
C45 C46 1.388(3)
C45 C44 1.391(2)
C2 C3 1.389(2)
C2 C1 1.392(3)
C30 C31 1.392(3)
C30 C29 1.394(2)
C6 C5 1.385(3)
C6 C1 1.415(2)
C6 C11 1.538(3)
C46 C47 1.383(3)
C46 C49 1.537(3)
C15 C16 1.394(2)
C15 C20 1.407(3)
C20 C19 1.396(3)
C20 C25 1.539(3)
C43 C48 1.401(2)
C43 C44 1.401(2)
C31 C32 1.387(3)
C18 C19 1.397(3)
C18 C21 1.540(3)
C3 C4 1.385(3)
C34 C33 1.394(3)
C34 C29 1.409(2)
C34 C39 1.539(3)
C32 C33 1.390(3)
C32 C35 1.540(3)
C4 C5 1.400(3)
C4 C7 1.533(3)
C48 C47 1.401(3)
C48 C53 1.527(3)
C41 C39 1.537(3)
C40 C39 1.543(3)
C42 C39 1.532(3)
C25 C27 1.529(3)
C25 C28 1.534(3)
C25 C26 1.540(3)
C11 C14 1.530(3)
C11 C12 1.532(3)
C11 C13 1.535(3)
C7 C8 1.523(3)
C7 C10 1.534(3)
C7 C9 1.540(3)
C53 C54 1.534(3)
C53 C55 1.540(3)
C53 C56 1.540(3)
C21 C22 1.515(3)
C21 C24 1.532(3)
C21 C23 1.533(3)
C49 C52 1.523(3)
C49 C51 1.529(3)
C49 C50 1.530(3)
C35 C36 1.521(3)
C35 C38 1.530(3)
C35 C37 1.535(3)
C62 C61 1.383(4)
C62 C63 1.404(4)
C58 C59 1.359(4)
C58 C63 1.379(4)
C63 C64 1.484(4)
C59 C60 1.389(4)
C60 C61 1.341(4)

loop_
_geom_torsion_atom_site_label_1
_geom_torsion_atom_site_label_2
_geom_torsion_atom_site_label_3
_geom_torsion_atom_site_label_4
_geom_torsion
C2 Se1 Ti1 O4 -67.9(2)
C16 Se1 Ti1 O4 33.8(2)
C2 Se1 Ti1 O2 -110.66(7)
C16 Se1 Ti1 O2 -8.98(7)
C2 Se1 Ti1 O3 142.43(7)
C16 Se1 Ti1 O3 -115.89(7)
C2 Se1 Ti1 O1 2.86(7)
C16 Se1 Ti1 O1 104.54(7)
C2 Se1 Ti1 Se2 76.74(5)
C16 Se1 Ti1 Se2 178.43(5)
C44 Se2 Ti1 O4 4.75(7)
C30 Se2 Ti1 O4 -95.98(7)
C44 Se2 Ti1 O2 45.4(2)
C30 Se2 Ti1 O2 -55.3(2)
C44 Se2 Ti1 O3 118.64(7)
C30 Se2 Ti1 O3 17.91(7)
C44 Se2 Ti1 O1 -100.17(7)
C30 Se2 Ti1 O1 159.10(7)
C44 Se2 Ti1 Se1 -168.99(5)
C30 Se2 Ti1 Se1 90.28(6)
O2 Ti1 O4 C43 176.00(18)
O3 Ti1 O4 C43 -76.80(19)
O1 Ti1 O4 C43 66.25(19)
Se1 Ti1 O4 C43 134.6(2)
Se2 Ti1 O4 C43 -12.32(18)
O4 Ti1 O2 C15 -161.64(17)
O3 Ti1 O2 C15 89.79(17)
O1 Ti1 O2 C15 -56.58(18)
Se1 Ti1 O2 C15 11.27(16)
Se2 Ti1 O2 C15 159.49(14)
O4 Ti1 O3 C29 33.81(18)
O2 Ti1 O3 C29 135.86(16)
O1 Ti1 O3 C29 -91.37(18)
Se1 Ti1 O3 C29 -151.62(17)
Se2 Ti1 O3 C29 -31.55(16)
O4 Ti1 O1 C1 168.04(18)
O2 Ti1 O1 C1 66.33(19)
O3 Ti1 O1 C1 -65.4(2)
Se1 Ti1 O1 C1 -1.94(17)
Se2 Ti1 O1 C1 -121.19(18)
C16 Se1 C2 C3 92.80(16)
Ti1 Se1 C2 C3 -178.90(15)
C16 Se1 C2 C1 -92.79(15)
Ti1 Se1 C2 C1 -4.49(14)
C44 Se2 C30 C31 83.27(16)
Ti1 Se2 C30 C31 169.67(15)
C44 Se2 C30 C29 -100.03(15)
Ti1 Se2 C30 C29 -13.64(13)
Ti1 O1 C1 C2 -0.9(3)
Ti1 O1 C1 C6 178.49(13)
C3 C2 C1 O1 179.05(16)
Se1 C2 C1 O1 4.7(2)
C3 C2 C1 C6 -0.4(3)
Se1 C2 C1 C6 -174.72(13)
C5 C6 C1 O1 -178.88(16)
C11 C6 C1 O1 0.6(3)
C5 C6 C1 C2 0.5(3)
C11 C6 C1 C2 -179.98(17)
C44 C45 C46 C47 0.7(3)
C44 C45 C46 C49 -179.04(17)
Ti1 O2 C15 C16 -6.8(3)
Ti1 O2 C15 C20 173.23(14)
O2 C15 C16 C17 176.97(16)
C20 C15 C16 C17 -3.1(3)
O2 C15 C16 Se1 -7.1(2)
C20 C15 C16 Se1 172.83(14)
C18 C17 C16 C15 -0.3(3)
C18 C17 C16 Se1 -176.13(13)
C2 Se1 C16 C15 99.29(15)
Ti1 Se1 C16 C15 10.28(13)
C2 Se1 C16 C17 -84.75(15)
Ti1 Se1 C16 C17 -173.75(14)
O2 C15 C20 C19 -176.30(17)
C16 C15 C20 C19 3.8(3)
O2 C15 C20 C25 2.4(3)
C16 C15 C20 C25 -177.59(18)
Ti1 O4 C43 C48 -165.30(14)
Ti1 O4 C43 C44 14.9(3)
C29 C30 C31 C32 0.9(3)
Se2 C30 C31 C32 177.49(14)
C16 C17 C18 C19 2.8(3)
C16 C17 C18 C21 -178.25(17)
C1 C2 C3 C4 0.1(3)
Se1 C2 C3 C4 174.27(14)
Ti1 O3 C29 C30 31.3(3)
Ti1 O3 C29 C34 -150.52(14)
C31 C30 C29 O3 177.72(16)
Se2 C30 C29 O3 1.0(2)
C31 C30 C29 C34 -0.5(3)
Se2 C30 C29 C34 -177.18(13)
C33 C34 C29 O3 -178.53(16)
C39 C34 C29 O3 0.3(3)
C33 C34 C29 C30 -0.4(3)
C39 C34 C29 C30 178.51(16)
C30 C31 C32 C33 -0.5(3)
C30 C31 C32 C35 -177.93(18)
C46 C45 C44 C43 -0.5(3)
C46 C45 C44 Se2 -176.71(14)
O4 C43 C44 C45 179.42(16)
C48 C43 C44 C45 -0.3(3)
O4 C43 C44 Se2 -4.3(2)
C48 C43 C44 Se2 175.96(14)
C30 Se2 C44 C45 -99.02(15)
Ti1 Se2 C44 C45 174.97(15)
C30 Se2 C44 C43 84.67(15)
Ti1 Se2 C44 C43 -1.34(14)
C2 C3 C4 C5 0.0(3)
C2 C3 C4 C7 -177.70(18)
C15 C20 C19 C18 -1.3(3)
C25 C20 C19 C18 -179.93(19)
C17 C18 C19 C20 -2.0(3)
C21 C18 C19 C20 178.99(18)
O4 C43 C48 C47 -178.86(16)
C44 C43 C48 C47 0.9(3)
O4 C43 C48 C53 2.9(3)
C44 C43 C48 C53 -177.34(17)
C45 C46 C47 C48 -0.1(3)
C49 C46 C47 C48 179.63(18)
C43 C48 C47 C46 -0.7(3)
C53 C48 C47 C46 177.53(18)
C1 C6 C5 C4 -0.5(3)
C11 C6 C5 C4 -179.96(18)
C3 C4 C5 C6 0.2(3)
C7 C4 C5 C6 177.92(19)
C31 C32 C33 C34 -0.3(3)
C35 C32 C33 C34 177.13(18)
C29 C34 C33 C32 0.8(3)
C39 C34 C33 C32 -178.06(18)
C33 C34 C39 C42 -6.6(3)
C29 C34 C39 C42 174.58(17)
C33 C34 C39 C41 112.8(2)
C29 C34 C39 C41 -66.0(2)
C33 C34 C39 C40 -125.9(2)
C29 C34 C39 C40 55.3(2)
C19 C20 C25 C27 -127.5(2)
C15 C20 C25 C27 54.0(3)
C19 C20 C25 C28 -7.9(3)
C15 C20 C25 C28 173.5(2)
C19 C20 C25 C26 111.3(2)
C15 C20 C25 C26 -67.3(2)
C5 C6 C11 C14 -1.9(3)
C1 C6 C11 C14 178.67(18)
C5 C6 C11 C12 117.1(2)
C1 C6 C11 C12 -62.4(2)
C5 C6 C11 C13 -121.1(2)
C1 C6 C11 C13 59.4(2)
C3 C4 C7 C8 -12.9(3)
C5 C4 C7 C8 169.5(2)
C3 C4 C7 C10 106.2(2)
C5 C4 C7 C10 -71.3(3)
C3 C4 C7 C9 -133.5(2)
C5 C4 C7 C9 49.0(3)
C47 C48 C53 C54 0.9(3)
C43 C48 C53 C54 179.0(2)
C47 C48 C53 C55 121.1(2)
C43 C48 C53 C55 -60.8(2)
C47 C48 C53 C56 -117.7(2)
C43 C48 C53 C56 60.4(2)
C17 C18 C21 C22 1.0(3)
C19 C18 C21 C22 179.88(19)
C17 C18 C21 C24 -119.3(2)
C19 C18 C21 C24 59.6(2)
C17 C18 C21 C23 121.2(2)
C19 C18 C21 C23 -59.9(2)
C47 C46 C49 C52 -117.4(2)
C45 C46 C49 C52 62.3(2)
C47 C46 C49 C51 122.5(2)
C45 C46 C49 C51 -57.8(2)
C47 C46 C49 C50 2.5(3)
C45 C46 C49 C50 -177.80(19)
C31 C32 C35 C36 -15.7(3)
C33 C32 C35 C36 167.0(2)
C31 C32 C35 C38 104.2(2)
C33 C32 C35 C38 -73.1(3)
C31 C32 C35 C37 -135.4(2)
C33 C32 C35 C37 47.2(3)
C59 C58 C63 C62 -0.8(4)
C59 C58 C63 C64 179.8(2)
C61 C62 C63 C58 -0.9(4)
C61 C62 C63 C64 178.5(2)
C63 C58 C59 C60 1.8(4)
C58 C59 C60 C61 -1.1(4)
C59 C60 C61 C62 -0.7(4)
C63 C62 C61 C60 1.7(4)
